data_7716746
loop_
_publ_author_name
'Brehm, Philipp C.'
'Schnakenburg, Gregor'
'Streubel, Rainer'

_publ_section_title
;
 Facile synthesis of five-membered cyclic RE<sub>2</sub>P-H iron(0)
 complexes.
;
_journal_issue 31
_journal_name_full 'Dalton transactions (Cambridge, England : 2003)'
_journal_page_first 13201
_journal_page_last 13206
_journal_paper_doi 10.1039/d4dt01313a
_journal_volume 53
_journal_year 2024
_chemical_absolute_configuration ad
_chemical_formula_moiety 'C10 H5 Fe O6 P'
_chemical_formula_sum 'C10 H5 Fe O6 P'
_chemical_formula_weight 307.96
_chemical_name_systematic PB-138
_space_group_crystal_system orthorhombic
_space_group_IT_number 29
_space_group_name_Hall 'P 2c -2ac'
_space_group_name_H-M_alt 'P c a 21'
_atom_sites_solution_hydrogens mixed
_atom_sites_solution_primary dual
_audit_creation_date 2019-10-31
_audit_creation_method
;
Olex2 1.2
(compiled 2018.04.18 svn.r3501 for OlexSys, GUI svn.r5488)
;
_audit_update_record
;
2024-04-23 deposited with the CCDC.	2024-07-09 downloaded from the CCDC.
;
_cell_angle_alpha 90
_cell_angle_beta 90
_cell_angle_gamma 90
_cell_formula_units_Z 4
_cell_length_a 16.151(2)
_cell_length_b 10.4300(12)
_cell_length_c 6.8190(8)
_cell_measurement_reflns_used 1459
_cell_measurement_temperature 100
_cell_measurement_theta_max 29.25
_cell_measurement_theta_min 2.32
_cell_volume 1148.7(2)
_computing_cell_refinement 'SAINT V8.38A (?, 2016)'
_computing_data_reduction 'SAINT V8.38A (?, 2016)'
_computing_molecular_graphics 'Olex2 (Dolomanov et al., 2009)'
_computing_publication_material 'Olex2 (Dolomanov et al., 2009)'
_computing_structure_refinement 'ShelXL (Sheldrick, 2015)'
_computing_structure_solution 'XT (Sheldrick, 2015)'
_diffrn_ambient_temperature 100
_diffrn_measured_fraction_theta_full 0.995
_diffrn_measured_fraction_theta_max 0.996
_diffrn_measurement_device_type 'Bruker X8-KappaApexII'
_diffrn_measurement_method '\f and \w scans'
_diffrn_radiation_type MoK\a
_diffrn_radiation_wavelength 0.71073
_diffrn_reflns_av_R_equivalents 0.0646
_diffrn_reflns_av_unetI/netI 0.0551
_diffrn_reflns_Laue_measured_fraction_full 0.995
_diffrn_reflns_Laue_measured_fraction_max 0.996
_diffrn_reflns_limit_h_max 19
_diffrn_reflns_limit_h_min -18
_diffrn_reflns_limit_k_max 12
_diffrn_reflns_limit_k_min -12
_diffrn_reflns_limit_l_max 5
_diffrn_reflns_limit_l_min -8
_diffrn_reflns_number 7821
_diffrn_reflns_point_group_measured_fraction_full 0.924
_diffrn_reflns_point_group_measured_fraction_max 0.924
_diffrn_reflns_theta_full 25.242
_diffrn_reflns_theta_max 25.230
_diffrn_reflns_theta_min 3.786
_diffrn_standards_number 0
_exptl_absorpt_coefficient_mu 1.467
_exptl_absorpt_correction_T_max 0.7461
_exptl_absorpt_correction_T_min 0.5417
_exptl_absorpt_correction_type empirical
_exptl_absorpt_process_details
'SADABS-2016/2 (Bruker,2016/2) was used for absorption correction. wR2(int) was 0.0763 before and 0.0535 after correction. The Ratio of minimum to maximum transmission is 0.7734. The \l/2 correction factor is Not present.'
_exptl_crystal_colour 'clear colourless'
_exptl_crystal_colour_lustre clear
_exptl_crystal_colour_primary colourless
_exptl_crystal_density_diffrn 1.781
_exptl_crystal_description plate
_exptl_crystal_F_000 616
_exptl_crystal_size_max 0.35
_exptl_crystal_size_mid 0.26
_exptl_crystal_size_min 0.08
_refine_diff_density_max 0.367
_refine_diff_density_min -0.242
_refine_diff_density_rms 0.066
_refine_ls_abs_structure_details
;
 Flack x determined using 626 quotients [(I+)-(I-)]/[(I+)+(I-)]
 (Parsons and Flack (2004), Acta Cryst. A60, s61).
;
_refine_ls_abs_structure_Flack 0.01(2)
_refine_ls_extinction_method none
_refine_ls_goodness_of_fit_ref 1.024
_refine_ls_hydrogen_treatment mixed
_refine_ls_matrix_type full
_refine_ls_number_parameters 166
_refine_ls_number_reflns 1918
_refine_ls_number_restraints 1
_refine_ls_restrained_S_all 1.023
_refine_ls_R_factor_all 0.0400
_refine_ls_R_factor_gt 0.0345
_refine_ls_shift/su_max 0.000
_refine_ls_shift/su_mean 0.000
_refine_ls_structure_factor_coef Fsqd
_refine_ls_weighting_details
;
 w=1/[\s^2^(Fo^2^)+(0.0317P)^2^]
 where P=(Fo^2^+2Fc^2^)/3
;
_refine_ls_weighting_scheme calc
_refine_ls_wR_factor_gt 0.0702
_refine_ls_wR_factor_ref 0.0725
_reflns_Friedel_coverage 0.696
_reflns_Friedel_fraction_full 0.838
_reflns_Friedel_fraction_max 0.838
_reflns_number_gt 1732
_reflns_number_total 1918
_reflns_threshold_expression 'I > 2\s(I)'
_cod_data_source_file d4dt01313a2.cif
_cod_data_source_block 6c
_cod_depositor_comments 'Adding full bibliography for 7716744--7716746.cif.'
_cod_database_code 7716746
_shelxl_version_number 2013-2
_shelx_space_group_comment
;
The symmetry employed for this shelxl refinement is uniquely defined
by the following loop, which should always be used as a source of
symmetry information in preference to the above space-group names.
They are only intended as comments.
;
_shelx_estimated_absorpt_t_max 0.892
_shelx_estimated_absorpt_t_min 0.628
_olex2_refinement_description
;
1. Fixed Uiso
 At 1.2 times of:
  All C(H) groups, All P(H) groups
2.a Aromatic/amide H refined with riding coordinates:
 C3(H3), C4(H4), C5(H5), C6(H6)
;
_olex2_submission_special_instructions 'No special instructions were received'

loop_
_space_group_symop_operation_xyz
'x, y, z'
'-x, -y, z+1/2'
'x+1/2, -y, z'
'-x+1/2, y, z+1/2'

loop_
_atom_site_label
_atom_site_type_symbol
_atom_site_fract_x
_atom_site_fract_y
_atom_site_fract_z
_atom_site_U_iso_or_equiv
_atom_site_adp_type
_atom_site_occupancy
_atom_site_site_symmetry_order
_atom_site_calc_flag
_atom_site_refinement_flags_posn
_atom_site_refinement_flags_adp
_atom_site_refinement_flags_occupancy
_atom_site_disorder_assembly
_atom_site_disorder_group
Fe Fe 0.38156(4) 0.27984(6) 0.60034(12) 0.0166(2) Uani 1 1 d . . . . .
P P 0.32612(9) 0.44771(12) 0.4799(2) 0.0160(3) Uani 1 1 d . . . . .
H H 0.243(3) 0.446(5) 0.452(8) 0.019 Uiso 1 1 d R . . . .
O1 O 0.3548(2) 0.4980(3) 0.2625(5) 0.0178(8) Uani 1 1 d . . . . .
O2 O 0.3410(2) 0.5848(3) 0.5925(6) 0.0201(8) Uani 1 1 d . . . . .
O3 O 0.4468(3) 0.0483(4) 0.7954(6) 0.0365(11) Uani 1 1 d . . . . .
O4 O 0.2158(2) 0.1626(3) 0.6007(8) 0.0299(8) Uani 1 1 d . . . . .
O5 O 0.4630(3) 0.4427(4) 0.8977(5) 0.0266(10) Uani 1 1 d . . . . .
O6 O 0.4821(3) 0.2401(4) 0.2446(6) 0.0300(10) Uani 1 1 d . . . . .
C1 C 0.3526(3) 0.6319(5) 0.2623(7) 0.0162(11) Uani 1 1 d . . . . .
C2 C 0.3451(3) 0.6818(5) 0.4509(8) 0.0160(12) Uani 1 1 d . . . . .
C3 C 0.3446(3) 0.8107(5) 0.4866(9) 0.0222(12) Uani 1 1 d . . . . .
H3 H 0.3401 0.8439 0.6158 0.027 Uiso 1 1 calc R . . . .
C4 C 0.3510(4) 0.8914(6) 0.3229(9) 0.0261(14) Uani 1 1 d . . . . .
H4 H 0.3498 0.9817 0.3408 0.031 Uiso 1 1 calc R . . . .
C5 C 0.3591(4) 0.8420(6) 0.1369(9) 0.0261(15) Uani 1 1 d . . . . .
H5 H 0.3639 0.8992 0.0291 0.031 Uiso 1 1 calc R . . . .
C6 C 0.3603(3) 0.7098(5) 0.1022(13) 0.0212(11) Uani 1 1 d . . . . .
H6 H 0.3662 0.6758 -0.0263 0.025 Uiso 1 1 calc R . . . .
C7 C 0.4221(4) 0.1379(6) 0.7189(8) 0.0238(13) Uani 1 1 d . . . . .
C8 C 0.2803(3) 0.2084(5) 0.6044(11) 0.0207(11) Uani 1 1 d . . . . .
C9 C 0.4309(4) 0.3790(5) 0.7822(8) 0.0222(13) Uani 1 1 d . . . . .
C10 C 0.4440(4) 0.2560(5) 0.3826(9) 0.0243(14) Uani 1 1 d . . . . .

loop_
_atom_site_aniso_label
_atom_site_aniso_U_11
_atom_site_aniso_U_22
_atom_site_aniso_U_33
_atom_site_aniso_U_23
_atom_site_aniso_U_13
_atom_site_aniso_U_12
Fe 0.0201(4) 0.0152(3) 0.0146(3) 0.0025(4) 0.0026(4) -0.0005(3)
P 0.0181(7) 0.0170(6) 0.0130(7) 0.0010(6) 0.0016(6) -0.0009(6)
O1 0.026(2) 0.0171(19) 0.0102(17) 0.0013(15) 0.0024(16) 0.0010(15)
O2 0.030(2) 0.0173(17) 0.0127(17) 0.0022(19) 0.002(2) 0.0009(14)
O3 0.037(3) 0.027(2) 0.046(3) 0.018(2) -0.002(2) 0.002(2)
O4 0.027(2) 0.034(2) 0.0284(19) 0.005(3) 0.001(3) -0.0093(17)
O5 0.030(2) 0.029(2) 0.021(2) -0.0026(18) -0.0043(18) -0.0008(19)
O6 0.034(3) 0.032(2) 0.024(2) 0.000(2) 0.011(2) 0.0062(19)
C1 0.013(3) 0.018(3) 0.017(3) -0.002(2) -0.002(2) -0.001(2)
C2 0.015(3) 0.017(3) 0.016(3) 0.000(2) -0.003(2) -0.001(2)
C3 0.023(3) 0.023(3) 0.020(3) -0.001(3) -0.006(3) 0.001(2)
C4 0.027(4) 0.014(3) 0.037(3) 0.003(3) -0.009(3) -0.004(2)
C5 0.027(3) 0.027(3) 0.025(4) 0.011(3) -0.002(3) -0.002(2)
C6 0.020(3) 0.027(3) 0.017(2) 0.006(3) -0.001(3) -0.003(2)
C7 0.023(3) 0.026(3) 0.022(3) 0.003(3) 0.003(3) -0.003(3)
C8 0.031(3) 0.019(2) 0.012(2) 0.003(3) 0.002(3) 0.001(2)
C9 0.020(3) 0.025(3) 0.022(3) 0.005(3) 0.008(3) 0.004(3)
C10 0.026(4) 0.018(3) 0.029(3) 0.004(2) -0.001(3) 0.005(3)

loop_
_atom_type_symbol
_atom_type_description
_atom_type_scat_dispersion_real
_atom_type_scat_dispersion_imag
_atom_type_scat_source
C C 0.0033 0.0016 'International Tables Vol C Tables 4.2.6.8 and 6.1.1.4'
H H 0.0000 0.0000 'International Tables Vol C Tables 4.2.6.8 and 6.1.1.4'
O O 0.0106 0.0060 'International Tables Vol C Tables 4.2.6.8 and 6.1.1.4'
P P 0.1023 0.0942 'International Tables Vol C Tables 4.2.6.8 and 6.1.1.4'
Fe Fe 0.3463 0.8444 'International Tables Vol C Tables 4.2.6.8 and 6.1.1.4'

loop_
_geom_angle_atom_site_label_1
_geom_angle_atom_site_label_2
_geom_angle_atom_site_label_3
_geom_angle
_geom_angle_site_symmetry_1
_geom_angle_site_symmetry_3
_geom_angle_publ_flag
C7 Fe P 175.15(19) . . ?
C7 Fe C10 93.0(3) . . ?
C8 Fe P 87.95(17) . . ?
C8 Fe C7 89.0(3) . . ?
C8 Fe C9 129.1(3) . . ?
C8 Fe C10 117.5(3) . . ?
C9 Fe P 88.84(18) . . ?
C9 Fe C7 90.1(3) . . ?
C9 Fe C10 113.4(3) . . ?
C10 Fe P 91.75(18) . . ?
Fe P H 117(2) . . ?
O1 P Fe 119.51(15) . . ?
O1 P H 99(2) . . ?
O1 P O2 95.9(2) . . ?
O2 P Fe 118.29(15) . . ?
O2 P H 103(2) . . ?
C1 O1 P 108.3(3) . . ?
C2 O2 P 108.3(3) . . ?
C2 C1 O1 112.0(4) . . ?
C6 C1 O1 126.3(5) . . ?
C6 C1 C2 121.6(5) . . ?
C1 C2 O2 111.8(4) . . ?
C3 C2 O2 126.0(5) . . ?
C3 C2 C1 122.2(5) . . ?
C2 C3 H3 121.7 . . ?
C2 C3 C4 116.7(5) . . ?
C4 C3 H3 121.7 . . ?
C3 C4 H4 119.5 . . ?
C5 C4 C3 121.1(5) . . ?
C5 C4 H4 119.5 . . ?
C4 C5 H5 119.1 . . ?
C4 C5 C6 121.8(6) . . ?
C6 C5 H5 119.1 . . ?
C1 C6 C5 116.7(7) . . ?
C1 C6 H6 121.7 . . ?
C5 C6 H6 121.7 . . ?
O3 C7 Fe 179.1(5) . . ?
O4 C8 Fe 177.8(7) . . ?
O5 C9 Fe 179.5(5) . . ?
O6 C10 Fe 178.9(6) . . ?

loop_
_geom_bond_atom_site_label_1
_geom_bond_atom_site_label_2
_geom_bond_distance
_geom_bond_site_symmetry_2
_geom_bond_publ_flag
Fe P 2.1313(15) . ?
Fe C7 1.809(6) . ?
Fe C8 1.798(5) . ?
Fe C9 1.801(6) . ?
Fe C10 1.812(6) . ?
P H 1.36(5) . ?
P O1 1.640(4) . ?
P O2 1.641(4) . ?
O1 C1 1.397(6) . ?
O2 C2 1.400(6) . ?
O3 C7 1.142(7) . ?
O4 C8 1.145(6) . ?
O5 C9 1.153(6) . ?
O6 C10 1.137(7) . ?
C1 C2 1.393(7) . ?
C1 C6 1.366(9) . ?
C2 C3 1.366(7) . ?
C3 H3 0.9500 . ?
C3 C4 1.402(8) . ?
C4 H4 0.9500 . ?
C4 C5 1.375(8) . ?
C5 H5 0.9500 . ?
C5 C6 1.400(7) . ?
C6 H6 0.9500 . ?
